data_7124347
loop_
_publ_author_name
'Huang, Ke-Xin'
'Xie, Ming-Sheng'
'Wang, Dong-Chao'
'Sang, Ji-Wei'
'Qu, Gui-Rong'
'Guo, Hai-Ming'

_publ_section_title
;
 Palladium-Catalyzed Asymmetric Formal [3+2] Cycloaddition of
 \a-N-Heterocyclic Acrylates with Vinyl Epoxides for Construction of
 Isonucleoside Analogs
;
_journal_name_full 'Chemical Communications'
_journal_paper_doi 10.1039/C9CC07571B
_journal_year 2019
_chemical_absolute_configuration ad
_chemical_formula_moiety 'C20 H19 Br N2 O6'
_chemical_formula_sum 'C20 H19 Br N2 O6'
_chemical_formula_weight 463.28
_space_group_crystal_system orthorhombic
_space_group_IT_number 19
_space_group_name_Hall 'P 2ac 2ab'
_space_group_name_H-M_alt 'P 21 21 21'
_symmetry_space_group_name_Hall 'P 2ac 2ab'
_symmetry_space_group_name_H-M 'P 21 21 21'
_atom_sites_solution_hydrogens mixed
_audit_creation_date 2018-02-06
_audit_creation_method
;
Olex2 1.2-alpha
(compiled 2018.01.22 svn.r3481 for OlexSys, GUI svn.r5467)
;
_audit_update_record
;
2019-07-09 deposited with the CCDC.    2019-10-18 downloaded from the CCDC.
;
_cell_angle_alpha 90
_cell_angle_beta 90
_cell_angle_gamma 90
_cell_formula_units_Z 4
_cell_length_a 8.74390(10)
_cell_length_b 12.3456(2)
_cell_length_c 18.3547(3)
_cell_measurement_reflns_used 16821
_cell_measurement_temperature 293(2)
_cell_measurement_theta_max 72.4850
_cell_measurement_theta_min 4.2810
_cell_volume 1981.37(5)
_computing_cell_refinement 'CrysAlisPro 1.171.39.35c (Rigaku OD, 2017)'
_computing_data_collection 'CrysAlisPro 1.171.39.35c (Rigaku OD, 2017)'
_computing_data_reduction 'CrysAlisPro 1.171.39.35c (Rigaku OD, 2017)'
_computing_molecular_graphics 'Olex2 (Dolomanov et al., 2009)'
_computing_publication_material 'Olex2 (Dolomanov et al., 2009)'
_computing_structure_refinement 'ShelXL (Sheldrick, 2015)'
_computing_structure_solution 'SHELXT 2014/5 (Sheldrick, 2014)'
_diffrn_ambient_temperature 293(2)
_diffrn_detector 'CCD plate'
_diffrn_detector_area_resol_mean 8.0528
_diffrn_detector_type EosS2
_diffrn_measured_fraction_theta_full 1.000
_diffrn_measured_fraction_theta_max 0.995
_diffrn_measurement_details
;
List of Runs (angles in degrees, time in seconds):
  # Type    Start    End  Width  t~exp~   \w     \q     \k     \f   Frames
#--------------------------------------------------------------------------
  1  \w   -103.00 -19.00   1.00    1.00    --  -36.21 -57.00 -60.00   84
  2  \w      1.00  75.00   1.00    1.00    --   36.21 -99.00 150.00   74
  3  \w    -35.00  66.00   1.00    1.00    --   36.21 -19.00 -90.00  101
  4  \w     19.00 103.00   1.00    1.00    --   36.21  57.00  90.00   84
  5  \w    -31.00  63.00   1.00    1.00    --   36.21 -77.00 -60.00   94
  6  \w    -31.00  53.00   1.00    1.00    --   36.21 -57.00-139.00   84
  7  \w     16.00 103.00   1.00    1.00    --   36.21  66.00-159.00   87
  8  \w     88.00 178.00   1.00    1.42    --  109.31  30.00 150.00   90
  9  \w     89.00 176.00   1.00    1.42    --  109.31  66.00-159.00   87
 10  \w     40.00 109.00   1.00    1.42    --  109.31 -95.00 150.00   69
 11  \w     40.00 109.00   1.00    1.42    --  109.31 -95.00  60.00   69
 12  \w     40.00 109.00   1.00    1.42    --  109.31 -95.00-150.00   69
 13  \w     41.00 127.00   1.00    1.42    --  109.31 -45.00 150.00   86
 14  \w     40.00 109.00   1.00    1.42    --  109.31 -95.00  30.00   69
 15  \w     40.00 109.00   1.00    1.42    --  109.31 -95.00 -60.00   69
 16  \w     88.00 178.00   1.00    1.42    --  109.31  30.00  60.00   90
 17  \w    -53.00  31.00   1.00    1.00    --  -36.21  57.00  90.00   84
 18  \w    -31.00  53.00   1.00    1.00    --   36.21 -57.00 120.00   84
 19  \w     19.00 103.00   1.00    1.00    --   36.21  57.00 150.00   84
 20  \w      9.00 104.00   1.00    1.00    --   36.21  77.00   0.00   95
 21  \w     23.00  90.00   1.00    1.00    --   36.21-125.00  60.00   67
 22  \w      9.00 104.00   1.00    1.00    --   36.21  77.00 -90.00   95
 23  \w    -30.00  57.00   1.00    1.00    --   36.21 -66.00  66.00   87
 24  \w     17.00 105.00   1.00    1.00    --   36.21  38.00  30.00   88
 25  \w     83.00 177.00   1.00    1.42    --  109.31  77.00 -60.00   94
 26  \w     83.00 177.00   1.00    1.42    --  109.31  77.00 150.00   94
 27  \w     92.00 178.00   1.00    1.42    --  109.31  45.00   0.00   86
 28  \w     83.00 177.00   1.00    1.42    --  109.31  77.00  90.00   94
 29  \w     83.00 177.00   1.00    1.42    --  109.31  77.00-120.00   94
 30  \w     88.00 178.00   1.00    1.42    --  109.31  30.00  90.00   90
 31  \w     71.00 178.00   1.00    1.42    --  109.31  15.00 -30.00  107
 32  \w     91.00 176.00   1.00    1.42    --  109.31  61.00-180.00   85
 33  \w   -104.00  -9.00   1.00    1.00    --  -36.21 -77.00  90.00   95
 34  \w      9.00 104.00   1.00    1.00    --   36.21  77.00-150.00   95
 35  \w      9.00 104.00   1.00    1.00    --   36.21  77.00  90.00   95
 36  \w     23.00  90.00   1.00    1.00    --   36.21-125.00 -60.00   67
 37  \w     17.00 105.00   1.00    1.00    --   36.21  38.00-180.00   88
 38  \w    -31.00  63.00   1.00    1.00    --   36.21 -77.00  30.00   94
 39  \w     23.00  90.00   1.00    1.00    --   36.21-125.00-150.00   67
 40  \w      7.00 108.00   1.00    1.00    --   36.21  19.00  30.00  101
 41  \w     83.00 177.00   1.00    1.42    --  109.31  77.00-150.00   94
;
_diffrn_measurement_device 'four-circle diffractometer'
_diffrn_measurement_device_type 'SuperNova, Dual, Cu at home/near, EosS2'
_diffrn_measurement_method '\w scans'
_diffrn_orient_matrix_type 'CrysAlisPro convention (1999,Acta A55,543-557)'
_diffrn_orient_matrix_UB_11 0.1432631000
_diffrn_orient_matrix_UB_12 0.0656133000
_diffrn_orient_matrix_UB_13 0.0211870000
_diffrn_orient_matrix_UB_21 0.0965781000
_diffrn_orient_matrix_UB_22 -0.0678466000
_diffrn_orient_matrix_UB_23 -0.0532844000
_diffrn_orient_matrix_UB_31 -0.0344924000
_diffrn_orient_matrix_UB_32 0.0816976000
_diffrn_orient_matrix_UB_33 -0.0612522000
_diffrn_radiation_monochromator mirror
_diffrn_radiation_probe x-ray
_diffrn_radiation_type CuK\a
_diffrn_radiation_wavelength 1.54184
_diffrn_reflns_av_R_equivalents 0.0324
_diffrn_reflns_av_unetI/netI 0.0182
_diffrn_reflns_Laue_measured_fraction_full 1.000
_diffrn_reflns_Laue_measured_fraction_max 0.995
_diffrn_reflns_limit_h_max 10
_diffrn_reflns_limit_h_min -10
_diffrn_reflns_limit_k_max 15
_diffrn_reflns_limit_k_min -15
_diffrn_reflns_limit_l_max 22
_diffrn_reflns_limit_l_min -22
_diffrn_reflns_number 29703
_diffrn_reflns_point_group_measured_fraction_full 1.000
_diffrn_reflns_point_group_measured_fraction_max 0.990
_diffrn_reflns_theta_full 67.684
_diffrn_reflns_theta_max 72.666
_diffrn_reflns_theta_min 4.316
_diffrn_source 'micro-focus sealed X-ray tube'
_diffrn_source_type 'SuperNova (Cu) X-ray Source'
_exptl_absorpt_coefficient_mu 3.186
_exptl_absorpt_correction_T_max 1.00000
_exptl_absorpt_correction_T_min 0.21153
_exptl_absorpt_correction_type multi-scan
_exptl_absorpt_process_details
;
CrysAlisPro 1.171.39.35c (Rigaku Oxford Diffraction, 2017)
Empirical absorption correction using spherical harmonics,
 implemented in SCALE3 ABSPACK scaling algorithm.
;
_exptl_crystal_colour 'clear light colourless'
_exptl_crystal_colour_lustre clear
_exptl_crystal_colour_modifier light
_exptl_crystal_colour_primary colourless
_exptl_crystal_density_diffrn 1.553
_exptl_crystal_description 'rect. Prism'
_exptl_crystal_F_000 944
_exptl_crystal_size_max 0.38
_exptl_crystal_size_mid 0.12
_exptl_crystal_size_min 0.08
_refine_diff_density_max 0.285
_refine_diff_density_min -0.481
_refine_diff_density_rms 0.035
_refine_ls_abs_structure_details
;
 Flack x determined using 1567 quotients [(I+)-(I-)]/[(I+)+(I-)]
 (Parsons, Flack and Wagner, Acta Cryst. B69 (2013) 249-259).
;
_refine_ls_abs_structure_Flack -0.034(5)
_refine_ls_extinction_method none
_refine_ls_goodness_of_fit_ref 1.046
_refine_ls_hydrogen_treatment mixed
_refine_ls_matrix_type full
_refine_ls_number_parameters 272
_refine_ls_number_reflns 3907
_refine_ls_number_restraints 0
_refine_ls_restrained_S_all 1.046
_refine_ls_R_factor_all 0.0262
_refine_ls_R_factor_gt 0.0253
_refine_ls_shift/su_max 0.001
_refine_ls_shift/su_mean 0.000
_refine_ls_structure_factor_coef Fsqd
_refine_ls_weighting_details 'w=1/[\s^2^(Fo^2^)+(0.0324P)^2^+0.3982P] where P=(Fo^2^+2Fc^2^)/3'
_refine_ls_weighting_scheme calc
_refine_ls_wR_factor_gt 0.0650
_refine_ls_wR_factor_ref 0.0657
_reflns_Friedel_coverage 0.740
_reflns_Friedel_fraction_full 1.000
_reflns_Friedel_fraction_max 0.985
_reflns_number_gt 3792
_reflns_number_total 3907
_reflns_threshold_expression 'I > 2\s(I)'
_cod_data_source_file c9cc07571b2.cif
_cod_data_source_block hkx-20180205
_cod_database_code 7124347
_shelx_shelxl_version_number 2016/6
_chemical_oxdiff_formula 'C1 O1 N1 Br1'
_shelx_space_group_comment
;
The symmetry employed for this shelxl refinement is uniquely defined
by the following loop, which should always be used as a source of
symmetry information in preference to the above space-group names.
They are only intended as comments.
;
_shelx_estimated_absorpt_t_max 0.785
_shelx_estimated_absorpt_t_min 0.377
_reflns_odcompleteness_completeness 99.95
_reflns_odcompleteness_iscentric 1
_reflns_odcompleteness_theta 66.97
_olex2_refinement_description
;
1. Fixed Uiso
 At 1.2 times of:
  All C(H) groups, All C(H,H) groups
 At 1.5 times of:
  All C(H,H,H) groups
2.a Ternary CH refined with riding coordinates:
 C10(H10)
2.b Secondary CH2 refined with riding coordinates:
 C8(H8a,H8b), C11(H11a,H11b)
2.c Aromatic/amide H refined with riding coordinates:
 C24(H24), C2(H2), C28(H28), C16(H16), C27(H27), C25(H25)
2.d Idealised Me refined as rotating group:
 C14(H14a,H14b,H14c), C22(H22a,H22b,H22c)
;
_olex2_submission_special_instructions 'No special instructions were received'
_oxdiff_exptl_absorpt_empirical_details
;
Empirical correction (ABSPACK) includes:
- Absorption correction using spherical harmonics
- Frame scaling
;
_oxdiff_exptl_absorpt_empirical_full_max 3.806
_oxdiff_exptl_absorpt_empirical_full_min 0.603

loop_
_space_group_symop_operation_xyz
'x, y, z'
'-x+1/2, -y, z+1/2'
'-x, y+1/2, -z+1/2'
'x+1/2, -y+1/2, -z'

loop_
_atom_site_label
_atom_site_type_symbol
_atom_site_fract_x
_atom_site_fract_y
_atom_site_fract_z
_atom_site_U_iso_or_equiv
_atom_site_adp_type
_atom_site_occupancy
_atom_site_site_symmetry_order
_atom_site_calc_flag
_atom_site_refinement_flags_posn
Br29 Br 0.28448(5) -0.20497(3) 0.60614(2) 0.06614(14) Uani 1 1 d .
O21 O 0.4508(3) 0.23973(16) 0.33394(10) 0.0444(5) Uani 1 1 d .
O13 O 0.5774(2) 0.47605(18) 0.28120(10) 0.0436(5) Uani 1 1 d .
N1 N 0.3982(2) 0.40282(16) 0.38649(11) 0.0312(4) Uani 1 1 d .
O19 O 0.7288(3) 0.15354(18) 0.41362(13) 0.0555(6) Uani 1 1 d .
O20 O 0.6508(3) 0.30405(19) 0.55754(11) 0.0514(5) Uani 1 1 d .
N5 N 0.5397(3) 0.27188(18) 0.44868(12) 0.0363(5) Uani 1 1 d .
O15 O 0.4125(3) 0.4266(2) 0.19425(10) 0.0563(6) Uani 1 1 d .
O7 O 0.0703(3) 0.4271(2) 0.26829(15) 0.0654(7) Uani 1 1 d .
C6 C 0.4613(3) 0.3001(2) 0.38542(13) 0.0346(5) Uani 1 1 d .
C9 C 0.3229(3) 0.4369(2) 0.31762(12) 0.0333(5) Uani 1 1 d .
C18 C 0.6132(3) 0.1646(2) 0.44712(15) 0.0393(6) Uani 1 1 d .
C23 C 0.5337(3) 0.0779(2) 0.48785(14) 0.0352(6) Uani 1 1 d .
C24 C 0.5715(3) -0.0292(2) 0.47189(15) 0.0396(6) Uani 1 1 d .
H24 H 0.646703 -0.044064 0.437500 0.048 Uiso 1 1 calc R
C4 C 0.5721(3) 0.3398(2) 0.50787(14) 0.0377(6) Uani 1 1 d .
C2 C 0.4295(3) 0.4739(2) 0.44279(13) 0.0345(5) Uani 1 1 d .
H2 H 0.392170 0.544199 0.439217 0.041 Uiso 1 1 calc R
C12 C 0.4425(3) 0.4439(2) 0.25671(14) 0.0368(6) Uani 1 1 d .
C10 C 0.2396(3) 0.5478(2) 0.32390(14) 0.0366(6) Uani 1 1 d .
H10 H 0.186625 0.549389 0.370952 0.044 Uiso 1 1 calc R
C3 C 0.5105(3) 0.4473(2) 0.50239(14) 0.0371(6) Uani 1 1 d .
C28 C 0.4237(3) 0.0997(2) 0.54087(15) 0.0402(6) Uani 1 1 d .
H28 H 0.398261 0.170966 0.551896 0.048 Uiso 1 1 calc R
C8 C 0.1900(3) 0.3613(3) 0.29607(15) 0.0436(7) Uani 1 1 d .
H8A H 0.223483 0.310094 0.259288 0.052 Uiso 1 1 calc R
H8B H 0.154695 0.321009 0.338220 0.052 Uiso 1 1 calc R
C16 C 0.3303(4) 0.6501(3) 0.31736(18) 0.0466(7) Uani 1 1 d .
H16 H 0.395889 0.657126 0.277753 0.056 Uiso 1 1 calc R
C27 C 0.3524(3) 0.0155(2) 0.57705(16) 0.0432(6) Uani 1 1 d .
H27 H 0.280770 0.029757 0.613251 0.052 Uiso 1 1 calc R
C26 C 0.3884(3) -0.0899(2) 0.55903(15) 0.0413(6) Uani 1 1 d .
C25 C 0.4980(4) -0.1133(2) 0.50678(15) 0.0434(7) Uani 1 1 d .
H25 H 0.521685 -0.184736 0.495420 0.052 Uiso 1 1 calc R
C11 C 0.1189(4) 0.5366(3) 0.26465(18) 0.0521(8) Uani 1 1 d .
H11A H 0.033939 0.585360 0.273589 0.063 Uiso 1 1 calc R
H11B H 0.162033 0.552723 0.217180 0.063 Uiso 1 1 calc R
C14 C 0.6928(4) 0.5003(3) 0.22649(18) 0.0560(8) Uani 1 1 d .
H14A H 0.645274 0.505094 0.179449 0.084 Uiso 1 1 calc GR
H14B H 0.768247 0.443871 0.226002 0.084 Uiso 1 1 calc GR
H14C H 0.740981 0.568119 0.237922 0.084 Uiso 1 1 calc GR
C22 C 0.5429(4) 0.5256(3) 0.56282(16) 0.0545(8) Uani 1 1 d .
H22A H 0.504414 0.496996 0.607856 0.082 Uiso 1 1 calc GR
H22B H 0.493705 0.593471 0.552556 0.082 Uiso 1 1 calc GR
H22C H 0.651252 0.536652 0.566745 0.082 Uiso 1 1 calc GR
C17 C 0.3232(6) 0.7301(3) 0.3638(2) 0.0688(11) Uani 1 1 d .
H17A H 0.385(5) 0.797(4) 0.355(2) 0.077(12) Uiso 1 1 d .
H17B H 0.255(6) 0.724(4) 0.413(3) 0.114(17) Uiso 1 1 d .

loop_
_atom_site_aniso_label
_atom_site_aniso_U_11
_atom_site_aniso_U_22
_atom_site_aniso_U_33
_atom_site_aniso_U_23
_atom_site_aniso_U_13
_atom_site_aniso_U_12
Br29 0.0858(3) 0.0487(2) 0.0639(2) 0.00761(17) 0.0078(2) -0.02100(18)
O21 0.0591(12) 0.0398(11) 0.0343(10) -0.0064(8) -0.0035(9) 0.0041(9)
O13 0.0368(10) 0.0597(13) 0.0343(10) 0.0000(9) 0.0033(8) -0.0025(9)
N1 0.0378(11) 0.0327(10) 0.0230(10) 0.0016(8) -0.0030(8) 0.0019(8)
O19 0.0514(12) 0.0528(13) 0.0624(13) 0.0143(10) 0.0158(11) 0.0087(10)
O20 0.0603(12) 0.0546(13) 0.0392(10) 0.0116(9) -0.0182(10) -0.0015(11)
N5 0.0441(12) 0.0339(13) 0.0309(11) 0.0052(9) -0.0044(9) 0.0022(9)
O15 0.0569(13) 0.0889(18) 0.0231(9) -0.0016(10) 0.0006(9) -0.0014(13)
O7 0.0470(13) 0.0703(17) 0.0789(17) 0.0005(14) -0.0278(12) -0.0019(12)
C6 0.0399(12) 0.0367(13) 0.0271(11) 0.0035(11) -0.0006(10) -0.0008(11)
C9 0.0384(13) 0.0399(14) 0.0217(11) 0.0026(10) -0.0011(10) 0.0020(11)
C18 0.0442(14) 0.0383(15) 0.0356(13) 0.0052(11) -0.0035(12) 0.0045(12)
C23 0.0391(14) 0.0357(14) 0.0308(12) 0.0042(10) -0.0044(10) 0.0027(11)
C24 0.0491(15) 0.0417(16) 0.0281(12) -0.0009(11) -0.0029(11) 0.0087(13)
C4 0.0402(13) 0.0431(15) 0.0298(13) 0.0055(11) -0.0022(11) -0.0054(11)
C2 0.0424(13) 0.0339(14) 0.0274(12) 0.0004(10) 0.0014(11) -0.0006(11)
C12 0.0392(13) 0.0441(16) 0.0271(13) 0.0038(11) -0.0012(10) 0.0068(12)
C10 0.0356(13) 0.0428(15) 0.0315(12) 0.0066(10) 0.0003(10) 0.0039(11)
C3 0.0446(14) 0.0400(16) 0.0266(12) 0.0016(11) -0.0010(10) -0.0042(12)
C28 0.0424(14) 0.0353(15) 0.0430(15) 0.0037(11) -0.0004(12) 0.0044(12)
C8 0.0446(16) 0.0516(17) 0.0346(14) 0.0008(12) -0.0078(12) -0.0073(13)
C16 0.0457(15) 0.0452(17) 0.0489(17) 0.0157(13) 0.0020(13) 0.0040(13)
C27 0.0434(14) 0.0471(17) 0.0391(15) 0.0014(12) 0.0024(12) 0.0011(13)
C26 0.0466(15) 0.0394(15) 0.0379(14) 0.0052(11) -0.0085(12) -0.0060(12)
C25 0.0616(18) 0.0315(14) 0.0369(14) -0.0019(11) -0.0065(13) 0.0006(13)
C11 0.0447(16) 0.064(2) 0.0473(17) 0.0083(15) -0.0093(14) 0.0097(16)
C14 0.0465(17) 0.066(2) 0.0557(19) -0.0007(15) 0.0161(15) -0.0061(15)
C22 0.072(2) 0.054(2) 0.0371(16) -0.0083(14) -0.0145(15) -0.0016(16)
C17 0.090(3) 0.044(2) 0.073(2) 0.0025(16) 0.002(2) -0.0070(19)

loop_
_atom_type_symbol
_atom_type_description
_atom_type_scat_dispersion_real
_atom_type_scat_dispersion_imag
_atom_type_scat_source
C C 0.0181 0.0091 'International Tables Vol C Tables 4.2.6.8 and 6.1.1.4'
H H 0.0000 0.0000 'International Tables Vol C Tables 4.2.6.8 and 6.1.1.4'
Br Br -0.6763 1.2805 'International Tables Vol C Tables 4.2.6.8 and 6.1.1.4'
N N 0.0311 0.0180 'International Tables Vol C Tables 4.2.6.8 and 6.1.1.4'
O O 0.0492 0.0322 'International Tables Vol C Tables 4.2.6.8 and 6.1.1.4'

loop_
_geom_angle_atom_site_label_1
_geom_angle_atom_site_label_2
_geom_angle_atom_site_label_3
_geom_angle
C12 O13 C14 116.5(2)
C6 N1 C9 115.1(2)
C2 N1 C6 120.9(2)
C2 N1 C9 122.9(2)
C6 N5 C18 115.1(2)
C6 N5 C4 126.6(2)
C4 N5 C18 117.7(2)
C11 O7 C8 110.0(2)
O21 C6 N1 123.2(2)
O21 C6 N5 122.4(2)
N1 C6 N5 114.5(2)
N1 C9 C12 109.5(2)
N1 C9 C10 113.2(2)
N1 C9 C8 112.4(2)
C12 C9 C10 108.9(2)
C12 C9 C8 111.1(2)
C8 C9 C10 101.5(2)
O19 C18 N5 118.9(3)
O19 C18 C23 125.3(3)
N5 C18 C23 115.8(2)
C24 C23 C18 117.9(2)
C24 C23 C28 119.5(3)
C28 C23 C18 122.5(3)
C23 C24 H24 119.8
C25 C24 C23 120.4(3)
C25 C24 H24 119.8
O20 C4 N5 118.4(3)
O20 C4 C3 126.6(3)
N5 C4 C3 115.0(2)
N1 C2 H2 118.1
C3 C2 N1 123.9(3)
C3 C2 H2 118.1
O13 C12 C9 112.2(2)
O15 C12 O13 125.1(3)
O15 C12 C9 122.7(3)
C9 C10 H10 107.7
C16 C10 C9 119.2(2)
C16 C10 H10 107.7
C16 C10 C11 112.8(2)
C11 C10 C9 101.1(2)
C11 C10 H10 107.7
C4 C3 C22 118.3(2)
C2 C3 C4 118.7(3)
C2 C3 C22 123.0(3)
C23 C28 H28 120.0
C27 C28 C23 120.1(3)
C27 C28 H28 120.0
O7 C8 C9 107.5(2)
O7 C8 H8A 110.2
O7 C8 H8B 110.2
C9 C8 H8A 110.2
C9 C8 H8B 110.2
H8A C8 H8B 108.5
C10 C16 H16 118.0
C17 C16 C10 124.1(3)
C17 C16 H16 118.0
C28 C27 H27 120.3
C26 C27 C28 119.4(3)
C26 C27 H27 120.3
C27 C26 Br29 119.2(2)
C27 C26 C25 121.3(3)
C25 C26 Br29 119.4(2)
C24 C25 C26 119.2(3)
C24 C25 H25 120.4
C26 C25 H25 120.4
O7 C11 C10 105.1(2)
O7 C11 H11A 110.7
O7 C11 H11B 110.7
C10 C11 H11A 110.7
C10 C11 H11B 110.7
H11A C11 H11B 108.8
O13 C14 H14A 109.5
O13 C14 H14B 109.5
O13 C14 H14C 109.5
H14A C14 H14B 109.5
H14A C14 H14C 109.5
H14B C14 H14C 109.5
C3 C22 H22A 109.5
C3 C22 H22B 109.5
C3 C22 H22C 109.5
H22A C22 H22B 109.5
H22A C22 H22C 109.5
H22B C22 H22C 109.5
C16 C17 H17A 119(2)
C16 C17 H17B 121(3)
H17A C17 H17B 120(4)

loop_
_geom_bond_atom_site_label_1
_geom_bond_atom_site_label_2
_geom_bond_distance
Br29 C26 1.895(3)
O21 C6 1.207(3)
O13 C12 1.323(3)
O13 C14 1.455(3)
N1 C6 1.383(3)
N1 C9 1.486(3)
N1 C2 1.383(3)
O19 C18 1.191(4)
O20 C4 1.224(3)
N5 C6 1.393(3)
N5 C18 1.473(3)
N5 C4 1.401(3)
O15 C12 1.195(3)
O7 C8 1.419(4)
O7 C11 1.419(4)
C9 C12 1.533(3)
C9 C10 1.555(4)
C9 C8 1.543(4)
C18 C23 1.479(4)
C23 C24 1.394(4)
C23 C28 1.394(4)
C24 H24 0.9300
C24 C25 1.378(4)
C4 C3 1.436(4)
C2 H2 0.9300
C2 C3 1.344(4)
C10 H10 0.9800
C10 C16 1.496(4)
C10 C11 1.521(4)
C3 C22 1.499(4)
C28 H28 0.9300
C28 C27 1.382(4)
C8 H8A 0.9700
C8 H8B 0.9700
C16 H16 0.9300
C16 C17 1.307(5)
C27 H27 0.9300
C27 C26 1.379(4)
C26 C25 1.386(4)
C25 H25 0.9300
C11 H11A 0.9700
C11 H11B 0.9700
C14 H14A 0.9600
C14 H14B 0.9600
C14 H14C 0.9600
C22 H22A 0.9600
C22 H22B 0.9600
C22 H22C 0.9600
C17 H17A 1.00(4)
C17 H17B 1.08(5)

loop_
_geom_torsion_atom_site_label_1
_geom_torsion_atom_site_label_2
_geom_torsion_atom_site_label_3
_geom_torsion_atom_site_label_4
_geom_torsion
Br29 C26 C25 C24 179.0(2)
N1 C9 C12 O13 -33.9(3)
N1 C9 C12 O15 149.3(3)
N1 C9 C10 C16 81.4(3)
N1 C9 C10 C11 -154.5(2)
N1 C9 C8 O7 140.4(2)
N1 C2 C3 C4 1.5(4)
N1 C2 C3 C22 -179.9(3)
O19 C18 C23 C24 -17.3(4)
O19 C18 C23 C28 162.7(3)
O20 C4 C3 C2 178.2(3)
O20 C4 C3 C22 -0.3(5)
N5 C18 C23 C24 162.1(2)
N5 C18 C23 C28 -17.9(4)
N5 C4 C3 C2 -0.2(4)
N5 C4 C3 C22 -178.7(3)
C6 N1 C9 C12 -64.1(3)
C6 N1 C9 C10 174.1(2)
C6 N1 C9 C8 59.9(3)
C6 N1 C2 C3 -5.6(4)
C6 N5 C18 O19 76.2(3)
C6 N5 C18 C23 -103.2(3)
C6 N5 C4 O20 -175.5(3)
C6 N5 C4 C3 3.1(4)
C9 N1 C6 O21 -3.3(4)
C9 N1 C6 N5 176.2(2)
C9 N1 C2 C3 -173.2(2)
C9 C10 C16 C17 -129.8(4)
C9 C10 C11 O7 38.2(3)
C18 N5 C6 O21 2.0(4)
C18 N5 C6 N1 -177.5(2)
C18 N5 C4 O20 -5.0(4)
C18 N5 C4 C3 173.5(2)
C18 C23 C24 C25 -178.3(3)
C18 C23 C28 C27 179.7(3)
C23 C24 C25 C26 -1.3(4)
C23 C28 C27 C26 -1.5(4)
C24 C23 C28 C27 -0.3(4)
C4 N5 C6 O21 172.7(3)
C4 N5 C6 N1 -6.7(4)
C4 N5 C18 O19 -95.4(3)
C4 N5 C18 C23 85.2(3)
C2 N1 C6 O21 -171.8(3)
C2 N1 C6 N5 7.7(3)
C2 N1 C9 C12 104.2(3)
C2 N1 C9 C10 -17.6(3)
C2 N1 C9 C8 -131.8(3)
C12 C9 C10 C16 -40.7(3)
C12 C9 C10 C11 83.5(3)
C12 C9 C8 O7 -96.5(3)
C10 C9 C12 O13 90.4(3)
C10 C9 C12 O15 -86.4(3)
C10 C9 C8 O7 19.2(3)
C28 C23 C24 C25 1.7(4)
C28 C27 C26 Br29 -177.6(2)
C28 C27 C26 C25 1.9(4)
C8 O7 C11 C10 -27.5(3)
C8 C9 C12 O13 -158.6(2)
C8 C9 C12 O15 24.6(4)
C8 C9 C10 C16 -158.0(2)
C8 C9 C10 C11 -33.8(3)
C16 C10 C11 O7 166.6(3)
C27 C26 C25 C24 -0.5(4)
C11 O7 C8 C9 4.6(3)
C11 C10 C16 C17 111.9(4)
C14 O13 C12 O15 5.3(5)
C14 O13 C12 C9 -171.4(2)
